data_7703285
loop_
_publ_author_name
'Lam, Jolie'
'Cao, Levy L.'
'Farrell, Jeffrey M.'
'Stephan, Douglas W.'

_publ_section_title
;
 Reactions of carbene-stabilized borenium cations.
;
_journal_issue 6
_journal_name_full 'Dalton transactions (Cambridge, England : 2003)'
_journal_page_first 1839
_journal_page_last 1846
_journal_paper_doi 10.1039/c9dt04731j
_journal_volume 49
_journal_year 2020
_chemical_formula_moiety 'B C24 F20, C24 H23 B N3'
_chemical_formula_sum 'C48 H23 B2 F20 N3'
_chemical_formula_weight 1043.31
_space_group_crystal_system triclinic
_space_group_IT_number 2
_space_group_name_Hall '-P 1'
_space_group_name_H-M_alt 'P -1'
_atom_sites_solution_hydrogens mixed
_audit_creation_date 2019-11-05
_audit_creation_method
;
Olex2 1.2
(compiled 2018.05.29 svn.r3508 for OlexSys, GUI svn.r5506)
;
_audit_update_record
;
2019-12-12 deposited with the CCDC.	2020-01-14 downloaded from the CCDC.
;
_cell_angle_alpha 114.156(2)
_cell_angle_beta 90.165(2)
_cell_angle_gamma 100.617(3)
_cell_formula_units_Z 2
_cell_length_a 11.1220(5)
_cell_length_b 14.2342(6)
_cell_length_c 15.0759(6)
_cell_measurement_reflns_used 8909
_cell_measurement_temperature 150(2)
_cell_measurement_theta_max 25.51
_cell_measurement_theta_min 2.29
_cell_volume 2132.27(16)
_computing_cell_refinement 'SAINT v8.34A (Bruker, 2013)'
_computing_data_reduction 'SAINT v8.34A (Bruker, 2013)'
_computing_molecular_graphics 'Olex2 (Dolomanov et al., 2009)'
_computing_publication_material 'Olex2 (Dolomanov et al., 2009)'
_computing_structure_refinement 'ShelXL (Sheldrick, 2015)'
_diffrn_ambient_temperature 150(2)
_diffrn_measured_fraction_theta_full 0.998
_diffrn_measured_fraction_theta_max 0.994
_diffrn_measurement_device_type 'Bruker APEX-II CCD'
_diffrn_measurement_method '\f and \w scans'
_diffrn_radiation_type MoK\a
_diffrn_radiation_wavelength 0.71073
_diffrn_reflns_av_R_equivalents 0.0829
_diffrn_reflns_av_unetI/netI 0.0683
_diffrn_reflns_Laue_measured_fraction_full 0.998
_diffrn_reflns_Laue_measured_fraction_max 0.994
_diffrn_reflns_limit_h_max 14
_diffrn_reflns_limit_h_min -14
_diffrn_reflns_limit_k_max 18
_diffrn_reflns_limit_k_min -18
_diffrn_reflns_limit_l_max 19
_diffrn_reflns_limit_l_min -19
_diffrn_reflns_number 66204
_diffrn_reflns_point_group_measured_fraction_full 0.998
_diffrn_reflns_point_group_measured_fraction_max 0.994
_diffrn_reflns_theta_full 25.242
_diffrn_reflns_theta_max 27.174
_diffrn_reflns_theta_min 2.201
_diffrn_standards_number 0
_exptl_absorpt_coefficient_mu 0.156
_exptl_absorpt_correction_T_max 0.7455
_exptl_absorpt_correction_T_min 0.7192
_exptl_absorpt_correction_type multi-scan
_exptl_absorpt_process_details
;
SADABS-2014/5 (Bruker,2014/5) was used for absorption correction.
wR2(int) was 0.0627 before and 0.0589 after correction.
The Ratio of minimum to maximum transmission is 0.9647.
The \l/2 correction factor is 0.00150.
;
_exptl_crystal_colour colourless
_exptl_crystal_colour_primary colourless
_exptl_crystal_density_diffrn 1.625
_exptl_crystal_description SHARD
_exptl_crystal_F_000 1044
_exptl_crystal_size_max 0.2
_exptl_crystal_size_mid 0.1
_exptl_crystal_size_min 0.08
_exptl_transmission_factor_max 0.7455
_exptl_transmission_factor_min 0.7192
_refine_diff_density_max 0.387
_refine_diff_density_min -0.316
_refine_diff_density_rms 0.064
_refine_ls_extinction_method none
_refine_ls_goodness_of_fit_ref 0.995
_refine_ls_hydrogen_treatment mixed
_refine_ls_matrix_type full
_refine_ls_number_parameters 666
_refine_ls_number_reflns 9426
_refine_ls_number_restraints 0
_refine_ls_restrained_S_all 0.995
_refine_ls_R_factor_all 0.1019
_refine_ls_R_factor_gt 0.0449
_refine_ls_shift/su_max 0.000
_refine_ls_shift/su_mean 0.000
_refine_ls_structure_factor_coef Fsqd
_refine_ls_weighting_details 'w=1/[\s^2^(Fo^2^)+(0.0569P)^2^+0.5627P] where P=(Fo^2^+2Fc^2^)/3'
_refine_ls_weighting_scheme calc
_refine_ls_wR_factor_gt 0.0933
_refine_ls_wR_factor_ref 0.1228
_reflns_Friedel_coverage 0.000
_reflns_number_gt 5748
_reflns_number_total 9426
_reflns_threshold_expression 'I > 2\s(I)'
_cod_data_source_file c9dt04731j2.cif
_cod_data_source_block aj016_0m_a
_cod_depositor_comments 'Adding full bibliography for 7703284--7703286.cif.'
_cod_original_cell_volume 2132.26(16)
_cod_database_code 7703285
_shelx_shelxl_version_number 2014/7
_shelx_space_group_comment
;
The symmetry employed for this shelxl refinement is uniquely defined
by the following loop, which should always be used as a source of
symmetry information in preference to the above space-group names.
They are only intended as comments.
;
_shelx_estimated_absorpt_t_max 0.988
_shelx_estimated_absorpt_t_min 0.969
_olex2_refinement_description
;
1. Fixed Uiso
 At 1.2 times of:
  All B(H) groups, All C(H) groups, All C(H,H) groups
2.a Ternary CH refined with riding coordinates:
 B1(H1)
2.b Secondary CH2 refined with riding coordinates:
 C4(H4A,H4B), C11(H11A,H11B)
2.c Aromatic/amide H refined with riding coordinates:
 C18(H18), C14(H14), C10(H10), C23(H23A), C21(H21), C15(H15), C16(H16),
 C20(H20), C17(H17), C19(H19), C2(H2), C3(H3), C8(H8), C9(H9), C6(H6), C7(H7)
;
_olex2_submission_special_instructions 'No special instructions were received'

loop_
_space_group_symop_operation_xyz
'x, y, z'
'-x, -y, -z'

loop_
_atom_site_label
_atom_site_type_symbol
_atom_site_fract_x
_atom_site_fract_y
_atom_site_fract_z
_atom_site_U_iso_or_equiv
_atom_site_adp_type
_atom_site_occupancy
_atom_site_site_symmetry_order
_atom_site_calc_flag
_atom_site_refinement_flags_posn
F11 F 0.70648(12) 0.54391(10) 0.42403(9) 0.0240(3) Uani 1 1 d .
F1 F 0.60044(13) 0.67560(11) 0.35326(9) 0.0267(3) Uani 1 1 d .
F6 F 0.77683(13) 0.65021(10) 0.63013(9) 0.0277(3) Uani 1 1 d .
F10 F 0.91260(13) 1.00296(10) 0.66976(9) 0.0265(3) Uani 1 1 d .
F5 F 0.59552(12) 0.77436(11) 0.69397(9) 0.0285(3) Uani 1 1 d .
F12 F 0.86517(13) 0.43118(10) 0.32453(10) 0.0274(3) Uani 1 1 d .
F15 F 1.00228(13) 0.85619(10) 0.48822(10) 0.0287(3) Uani 1 1 d .
F20 F 0.65148(13) 0.95944(11) 0.65410(9) 0.0288(3) Uani 1 1 d .
F4 F 0.35775(13) 0.70097(12) 0.67086(10) 0.0318(4) Uani 1 1 d .
F13 F 1.08886(13) 0.52544(11) 0.29803(10) 0.0292(3) Uani 1 1 d .
F2 F 0.35838(13) 0.60427(12) 0.33203(9) 0.0324(4) Uani 1 1 d .
F9 F 1.03837(14) 1.04561(11) 0.83534(10) 0.0335(4) Uani 1 1 d .
F14 F 1.15504(13) 0.73956(11) 0.37974(10) 0.0320(4) Uani 1 1 d .
F16 F 0.81802(15) 0.82311(11) 0.34793(9) 0.0341(4) Uani 1 1 d .
F7 F 0.90945(14) 0.69587(11) 0.79543(10) 0.0346(4) Uani 1 1 d .
F3 F 0.23265(13) 0.61231(12) 0.49006(10) 0.0339(4) Uani 1 1 d .
F8 F 1.04072(14) 0.89325(12) 0.90104(10) 0.0387(4) Uani 1 1 d .
F19 F 0.59823(15) 1.11457(12) 0.61478(11) 0.0414(4) Uani 1 1 d .
F17 F 0.76796(18) 0.97901(13) 0.31293(11) 0.0517(5) Uani 1 1 d .
F18 F 0.65409(18) 1.12542(13) 0.44250(12) 0.0545(5) Uani 1 1 d .
N3 N 0.38467(17) 0.59705(14) 0.90183(13) 0.0179(4) Uani 1 1 d .
N2 N 0.19369(18) 0.69380(15) 1.10990(13) 0.0213(4) Uani 1 1 d .
N1 N 0.26929(19) 0.79889(15) 1.04564(14) 0.0245(5) Uani 1 1 d .
C39 C 0.8974(2) 0.53723(18) 0.36376(16) 0.0203(5) Uani 1 1 d .
C12 C 0.1434(2) 0.49629(18) 1.03567(16) 0.0195(5) Uani 1 1 d .
C30 C 0.5434(2) 0.72936(18) 0.60053(16) 0.0196(5) Uani 1 1 d .
C40 C 1.0106(2) 0.58383(19) 0.35054(16) 0.0209(5) Uani 1 1 d .
C37 C 0.8443(2) 0.70760(18) 0.45977(15) 0.0180(5) Uani 1 1 d .
C25 C 0.6134(2) 0.72680(17) 0.52467(16) 0.0182(5) Uani 1 1 d .
C29 C 0.4182(2) 0.69162(19) 0.59122(17) 0.0218(5) Uani 1 1 d .
C18 C 0.4051(2) 0.58170(18) 0.80865(16) 0.0223(5) Uani 1 1 d .
H18 H 0.3382 0.5683 0.7650 0.027 Uiso 1 1 calc R
C22 C 0.4828(2) 0.61657(18) 0.96615(16) 0.0203(5) Uani 1 1 d .
C14 C 0.1801(2) 0.39068(19) 0.87184(17) 0.0221(5) Uani 1 1 d .
H14 H 0.2103 0.3851 0.8128 0.027 Uiso 1 1 calc R
C32 C 0.8410(2) 0.75035(18) 0.67828(16) 0.0201(5) Uani 1 1 d .
C42 C 0.9623(2) 0.75017(18) 0.44605(16) 0.0210(5) Uani 1 1 d .
C28 C 0.3549(2) 0.64728(19) 0.50069(17) 0.0230(5) Uani 1 1 d .
C35 C 0.9735(2) 0.94705(18) 0.78332(16) 0.0223(5) Uani 1 1 d .
C36 C 0.9055(2) 0.92269(18) 0.69708(16) 0.0200(5) Uani 1 1 d .
C5 C 0.4647(2) 0.86234(18) 0.98786(17) 0.0244(6) Uani 1 1 d .
C10 C 0.5274(2) 0.85339(19) 0.90666(17) 0.0271(6) Uani 1 1 d .
H10 H 0.4836 0.8333 0.8470 0.033 Uiso 1 1 calc R
C38 C 0.8173(2) 0.59831(18) 0.41618(16) 0.0194(5) Uani 1 1 d .
C23 C 0.4602(2) 0.6267(2) 1.06527(17) 0.0246(6) Uani 1 1 d .
H23A H 0.3884 0.5867 1.0732 0.030 Uiso 1 1 calc R
C41 C 1.0436(2) 0.69193(19) 0.39214(16) 0.0226(5) Uani 1 1 d .
C21 C 0.6006(2) 0.62238(18) 0.93549(17) 0.0240(6) Uani 1 1 d .
H21 H 0.6674 0.6371 0.9796 0.029 Uiso 1 1 calc R
C26 C 0.5434(2) 0.68173(18) 0.43494(16) 0.0198(5) Uani 1 1 d .
C34 C 0.9755(2) 0.8715(2) 0.81665(16) 0.0250(6) Uani 1 1 d .
C48 C 0.6831(2) 0.96170(19) 0.56764(17) 0.0223(5) Uani 1 1 d .
C31 C 0.8340(2) 0.82428(18) 0.64099(16) 0.0189(5) Uani 1 1 d .
C15 C 0.1269(2) 0.29952(19) 0.88147(18) 0.0256(6) Uani 1 1 d .
H15 H 0.1221 0.2341 0.8298 0.031 Uiso 1 1 calc R
C27 C 0.4188(2) 0.64341(18) 0.42160(16) 0.0221(5) Uani 1 1 d .
C4 C 0.3257(2) 0.83960(19) 0.97738(17) 0.0260(6) Uani 1 1 d .
H4A H 0.2983 0.9038 0.9874 0.031 Uiso 1 1 calc R
H4B H 0.2972 0.7888 0.9113 0.031 Uiso 1 1 calc R
C33 C 0.9083(2) 0.77081(19) 0.76314(17) 0.0228(5) Uani 1 1 d .
C13 C 0.1901(2) 0.49098(18) 0.94812(16) 0.0191(5) Uani 1 1 d .
C11 C 0.1493(2) 0.59847(19) 1.12516(16) 0.0238(6) Uani 1 1 d .
H11A H 0.0678 0.6004 1.1477 0.029 Uiso 1 1 calc R
H11B H 0.2026 0.5991 1.1765 0.029 Uiso 1 1 calc R
C16 C 0.0808(2) 0.3071(2) 0.96908(18) 0.0259(6) Uani 1 1 d .
H16 H 0.0449 0.2466 0.9764 0.031 Uiso 1 1 calc R
C20 C 0.6197(2) 0.60673(19) 0.84097(18) 0.0267(6) Uani 1 1 d .
H20 H 0.6987 0.6107 0.8209 0.032 Uiso 1 1 calc R
C1 C 0.2396(2) 0.69609(18) 1.02852(16) 0.0195(5) Uani 1 1 d .
C17 C 0.0885(2) 0.4049(2) 1.04566(17) 0.0232(5) Uani 1 1 d .
H17 H 0.0568 0.4099 1.1041 0.028 Uiso 1 1 calc R
C43 C 0.7417(2) 0.88415(18) 0.50528(16) 0.0205(5) Uani 1 1 d .
C19 C 0.5199(2) 0.58509(19) 0.77610(17) 0.0262(6) Uani 1 1 d .
H19 H 0.5304 0.5730 0.7114 0.031 Uiso 1 1 calc R
C44 C 0.7659(2) 0.89450(19) 0.41939(17) 0.0253(6) Uani 1 1 d .
C2 C 0.2425(2) 0.8599(2) 1.13849(17) 0.0307(6) Uani 1 1 d .
H2 H 0.2551 0.9329 1.1677 0.037 Uiso 1 1 calc R
C3 C 0.1952(2) 0.7947(2) 1.17866(18) 0.0288(6) Uani 1 1 d .
H3 H 0.1685 0.8135 1.2409 0.035 Uiso 1 1 calc R
C8 C 0.7211(3) 0.9042(2) 1.00120(19) 0.0333(7) Uani 1 1 d .
H8 H 0.8065 0.9166 1.0052 0.040 Uiso 1 1 calc R
C9 C 0.6546(3) 0.8739(2) 0.91289(18) 0.0307(6) Uani 1 1 d .
H9 H 0.6953 0.8672 0.8575 0.037 Uiso 1 1 calc R
C47 C 0.6543(2) 1.04234(19) 0.54957(18) 0.0292(6) Uani 1 1 d .
C6 C 0.5327(3) 0.8952(2) 1.07720(19) 0.0354(7) Uani 1 1 d .
H6 H 0.4923 0.9032 1.1330 0.043 Uiso 1 1 calc R
C7 C 0.6597(3) 0.9158(2) 1.0833(2) 0.0378(7) Uani 1 1 d .
H7 H 0.7039 0.9378 1.1432 0.045 Uiso 1 1 calc R
C24 C 0.5353(3) 0.6890(2) 1.1441(2) 0.0356(7) Uani 1 1 d .
C45 C 0.7389(3) 0.9741(2) 0.39808(18) 0.0325(7) Uani 1 1 d .
C46 C 0.6825(3) 1.0485(2) 0.46331(19) 0.0332(7) Uani 1 1 d .
B1 B 0.2462(2) 0.5944(2) 0.93162(19) 0.0197(6) Uani 1 1 d .
H1 H 0.1954 0.5950 0.8787 0.024 Uiso 1 1 calc R
B2 B 0.7586(3) 0.7854(2) 0.53222(18) 0.0190(6) Uani 1 1 d .
H23B H 0.514(3) 0.694(2) 1.209(2) 0.048(9) Uiso 1 1 d .
H24 H 0.607(3) 0.738(2) 1.1423(19) 0.042(8) Uiso 1 1 d .

loop_
_atom_site_aniso_label
_atom_site_aniso_U_11
_atom_site_aniso_U_22
_atom_site_aniso_U_33
_atom_site_aniso_U_23
_atom_site_aniso_U_13
_atom_site_aniso_U_12
F11 0.0194(7) 0.0180(7) 0.0297(8) 0.0070(6) 0.0021(6) -0.0007(6)
F1 0.0283(8) 0.0334(8) 0.0158(7) 0.0072(6) 0.0002(6) 0.0075(7)
F6 0.0336(9) 0.0176(7) 0.0292(8) 0.0105(6) -0.0059(6) -0.0030(6)
F10 0.0337(9) 0.0164(7) 0.0285(8) 0.0105(6) -0.0035(6) 0.0004(6)
F5 0.0240(8) 0.0413(9) 0.0161(7) 0.0112(6) -0.0001(6) -0.0009(7)
F12 0.0298(8) 0.0155(7) 0.0319(8) 0.0054(6) 0.0028(6) 0.0036(6)
F15 0.0289(8) 0.0168(7) 0.0341(8) 0.0065(6) 0.0060(6) -0.0005(6)
F20 0.0334(9) 0.0273(8) 0.0233(7) 0.0069(6) 0.0075(6) 0.0094(7)
F4 0.0237(8) 0.0450(9) 0.0281(8) 0.0189(7) 0.0066(6) 0.0014(7)
F13 0.0250(8) 0.0293(8) 0.0297(8) 0.0072(6) 0.0087(6) 0.0089(7)
F2 0.0278(8) 0.0395(9) 0.0202(7) 0.0022(6) -0.0077(6) 0.0089(7)
F9 0.0367(9) 0.0212(8) 0.0313(8) 0.0046(6) -0.0123(7) -0.0059(7)
F14 0.0231(8) 0.0290(8) 0.0384(9) 0.0112(7) 0.0100(7) -0.0009(7)
F16 0.0525(10) 0.0334(9) 0.0206(7) 0.0128(7) 0.0106(7) 0.0148(8)
F7 0.0406(10) 0.0327(9) 0.0370(9) 0.0244(7) -0.0079(7) -0.0004(7)
F3 0.0184(8) 0.0417(9) 0.0395(9) 0.0168(7) -0.0030(6) 0.0014(7)
F8 0.0412(10) 0.0399(9) 0.0305(8) 0.0154(7) -0.0178(7) -0.0037(8)
F19 0.0454(10) 0.0271(9) 0.0475(10) 0.0063(7) 0.0001(8) 0.0194(8)
F17 0.0840(14) 0.0506(11) 0.0343(9) 0.0308(8) 0.0048(9) 0.0155(10)
F18 0.0833(14) 0.0345(10) 0.0580(11) 0.0276(9) -0.0092(10) 0.0214(10)
N3 0.0205(11) 0.0148(10) 0.0179(10) 0.0061(8) 0.0012(8) 0.0042(8)
N2 0.0246(11) 0.0193(11) 0.0180(10) 0.0045(8) 0.0016(9) 0.0075(9)
N1 0.0302(12) 0.0208(11) 0.0224(11) 0.0077(9) 0.0029(9) 0.0074(9)
C39 0.0239(14) 0.0145(12) 0.0192(12) 0.0053(10) -0.0022(10) 0.0006(10)
C12 0.0165(12) 0.0223(13) 0.0216(12) 0.0099(10) 0.0002(10) 0.0066(10)
C30 0.0209(13) 0.0202(13) 0.0159(12) 0.0072(10) -0.0030(10) 0.0012(10)
C40 0.0221(13) 0.0234(13) 0.0159(12) 0.0049(10) 0.0044(10) 0.0098(11)
C37 0.0211(13) 0.0186(12) 0.0140(11) 0.0074(10) -0.0008(10) 0.0016(10)
C25 0.0228(13) 0.0136(12) 0.0181(12) 0.0059(9) 0.0003(10) 0.0055(10)
C29 0.0217(13) 0.0230(13) 0.0233(13) 0.0121(11) 0.0050(10) 0.0043(11)
C18 0.0272(14) 0.0174(12) 0.0185(12) 0.0042(10) 0.0020(10) 0.0031(10)
C22 0.0243(14) 0.0128(12) 0.0233(12) 0.0062(10) -0.0010(10) 0.0056(10)
C14 0.0203(13) 0.0246(13) 0.0212(12) 0.0093(11) 0.0026(10) 0.0046(11)
C32 0.0195(13) 0.0159(12) 0.0203(12) 0.0048(10) -0.0005(10) -0.0010(10)
C42 0.0266(14) 0.0144(12) 0.0183(12) 0.0050(10) -0.0004(10) -0.0002(10)
C28 0.0157(13) 0.0207(13) 0.0327(14) 0.0114(11) -0.0022(11) 0.0034(10)
C35 0.0205(13) 0.0167(12) 0.0221(13) 0.0033(10) -0.0020(10) -0.0024(10)
C36 0.0211(13) 0.0178(12) 0.0208(12) 0.0077(10) 0.0036(10) 0.0038(10)
C5 0.0336(15) 0.0152(12) 0.0231(13) 0.0077(10) -0.0026(11) 0.0029(11)
C10 0.0368(16) 0.0205(13) 0.0211(13) 0.0059(11) -0.0036(11) 0.0054(12)
C38 0.0191(13) 0.0203(13) 0.0172(12) 0.0079(10) 0.0014(10) 0.0003(10)
C23 0.0241(14) 0.0286(14) 0.0283(14) 0.0173(11) 0.0033(11) 0.0098(11)
C41 0.0201(13) 0.0255(14) 0.0206(12) 0.0103(11) 0.0023(10) -0.0005(11)
C21 0.0206(13) 0.0202(13) 0.0298(14) 0.0091(11) -0.0012(11) 0.0043(10)
C26 0.0225(13) 0.0197(13) 0.0173(12) 0.0067(10) 0.0049(10) 0.0073(10)
C34 0.0231(14) 0.0303(15) 0.0182(12) 0.0082(11) -0.0038(10) 0.0021(11)
C48 0.0214(13) 0.0216(13) 0.0205(13) 0.0066(10) -0.0015(10) 0.0016(11)
C31 0.0193(13) 0.0196(12) 0.0178(12) 0.0076(10) 0.0035(10) 0.0044(10)
C15 0.0260(14) 0.0193(13) 0.0274(14) 0.0054(11) -0.0005(11) 0.0055(11)
C27 0.0249(14) 0.0205(13) 0.0171(12) 0.0031(10) -0.0062(10) 0.0069(11)
C4 0.0371(16) 0.0202(13) 0.0240(13) 0.0113(11) 0.0027(11) 0.0086(12)
C33 0.0236(14) 0.0248(14) 0.0259(13) 0.0163(11) 0.0011(11) 0.0050(11)
C13 0.0146(12) 0.0214(13) 0.0208(12) 0.0074(10) 0.0003(10) 0.0061(10)
C11 0.0253(14) 0.0271(14) 0.0202(12) 0.0100(11) 0.0059(10) 0.0080(11)
C16 0.0220(14) 0.0225(14) 0.0336(14) 0.0135(11) 0.0005(11) 0.0014(11)
C20 0.0227(14) 0.0215(13) 0.0351(15) 0.0104(11) 0.0090(12) 0.0060(11)
C1 0.0184(13) 0.0213(13) 0.0202(12) 0.0083(10) -0.0014(10) 0.0079(10)
C17 0.0184(13) 0.0319(15) 0.0227(13) 0.0143(11) 0.0030(10) 0.0060(11)
C43 0.0212(13) 0.0186(13) 0.0178(12) 0.0050(10) -0.0029(10) 0.0010(10)
C19 0.0334(16) 0.0217(13) 0.0212(13) 0.0066(11) 0.0081(11) 0.0058(12)
C44 0.0298(15) 0.0218(13) 0.0214(13) 0.0066(11) 0.0002(11) 0.0042(11)
C2 0.0381(17) 0.0220(14) 0.0258(14) 0.0021(11) 0.0035(12) 0.0103(12)
C3 0.0336(16) 0.0257(14) 0.0207(13) 0.0027(11) 0.0047(11) 0.0075(12)
C8 0.0361(16) 0.0226(14) 0.0365(16) 0.0109(12) -0.0064(13) -0.0020(12)
C9 0.0362(17) 0.0244(14) 0.0256(14) 0.0073(11) 0.0012(12) -0.0002(12)
C47 0.0291(15) 0.0191(13) 0.0333(15) 0.0040(11) -0.0049(12) 0.0070(11)
C6 0.0468(19) 0.0349(16) 0.0237(14) 0.0140(12) -0.0023(13) 0.0020(14)
C7 0.0413(18) 0.0385(17) 0.0296(15) 0.0152(13) -0.0121(13) -0.0036(14)
C24 0.0356(18) 0.0430(18) 0.0305(16) 0.0176(14) -0.0025(14) 0.0082(15)
C45 0.0473(18) 0.0292(15) 0.0239(14) 0.0163(12) -0.0040(12) 0.0022(13)
C46 0.0429(17) 0.0211(14) 0.0385(16) 0.0156(12) -0.0119(13) 0.0061(13)
B1 0.0179(14) 0.0218(15) 0.0177(13) 0.0061(11) -0.0010(11) 0.0050(12)
B2 0.0218(15) 0.0159(14) 0.0160(13) 0.0046(11) 0.0002(11) 0.0008(11)

loop_
_atom_type_symbol
_atom_type_description
_atom_type_scat_dispersion_real
_atom_type_scat_dispersion_imag
_atom_type_scat_source
C C 0.0033 0.0016 'International Tables Vol C Tables 4.2.6.8 and 6.1.1.4'
H H 0.0000 0.0000 'International Tables Vol C Tables 4.2.6.8 and 6.1.1.4'
B B 0.0013 0.0007 'International Tables Vol C Tables 4.2.6.8 and 6.1.1.4'
N N 0.0061 0.0033 'International Tables Vol C Tables 4.2.6.8 and 6.1.1.4'
F F 0.0171 0.0103 'International Tables Vol C Tables 4.2.6.8 and 6.1.1.4'

loop_
_geom_angle_atom_site_label_1
_geom_angle_atom_site_label_2
_geom_angle_atom_site_label_3
_geom_angle
C18 N3 C22 118.7(2)
C18 N3 B1 117.99(19)
C22 N3 B1 123.25(18)
C1 N2 C11 125.27(19)
C1 N2 C3 110.4(2)
C3 N2 C11 124.3(2)
C1 N1 C4 125.1(2)
C1 N1 C2 109.7(2)
C2 N1 C4 125.1(2)
F12 C39 C40 119.2(2)
F12 C39 C38 120.8(2)
C40 C39 C38 120.0(2)
C13 C12 C11 123.5(2)
C13 C12 C17 120.8(2)
C17 C12 C11 115.7(2)
F5 C30 C25 120.5(2)
F5 C30 C29 114.4(2)
C25 C30 C29 125.1(2)
F13 C40 C39 120.8(2)
F13 C40 C41 120.3(2)
C39 C40 C41 118.9(2)
C42 C37 B2 119.9(2)
C38 C37 C42 113.0(2)
C38 C37 B2 126.7(2)
C30 C25 C26 112.4(2)
C30 C25 B2 127.40(19)
C26 C25 B2 119.5(2)
F4 C29 C30 120.3(2)
F4 C29 C28 120.1(2)
C28 C29 C30 119.6(2)
N3 C18 H18 118.6
N3 C18 C19 122.9(2)
C19 C18 H18 118.6
N3 C22 C23 118.8(2)
N3 C22 C21 119.6(2)
C21 C22 C23 121.6(2)
C15 C14 H14 118.9
C15 C14 C13 122.3(2)
C13 C14 H14 118.9
F6 C32 C31 119.60(19)
F6 C32 C33 115.6(2)
C33 C32 C31 124.8(2)
F15 C42 C37 119.1(2)
F15 C42 C41 116.4(2)
C41 C42 C37 124.5(2)
F3 C28 C29 120.7(2)
F3 C28 C27 120.8(2)
C29 C28 C27 118.4(2)
F9 C35 C36 120.5(2)
F9 C35 C34 119.4(2)
C34 C35 C36 120.1(2)
F10 C36 C35 115.1(2)
F10 C36 C31 121.0(2)
C35 C36 C31 123.9(2)
C10 C5 C4 119.0(2)
C10 C5 C6 118.4(3)
C6 C5 C4 122.6(2)
C5 C10 H10 119.5
C5 C10 C9 121.0(2)
C9 C10 H10 119.5
F11 C38 C39 115.2(2)
F11 C38 C37 120.7(2)
C39 C38 C37 124.1(2)
C22 C23 H23A 117.8
C24 C23 C22 124.3(3)
C24 C23 H23A 117.8
F14 C41 C40 119.8(2)
F14 C41 C42 120.8(2)
C40 C41 C42 119.4(2)
C22 C21 H21 119.5
C20 C21 C22 120.9(2)
C20 C21 H21 119.5
F1 C26 C25 118.8(2)
F1 C26 C27 116.23(19)
C27 C26 C25 124.9(2)
F8 C34 C35 121.3(2)
F8 C34 C33 119.6(2)
C35 C34 C33 119.1(2)
F20 C48 C43 118.7(2)
F20 C48 C47 116.0(2)
C47 C48 C43 125.2(2)
C32 C31 B2 119.3(2)
C36 C31 C32 113.2(2)
C36 C31 B2 127.1(2)
C14 C15 H15 120.4
C14 C15 C16 119.3(2)
C16 C15 H15 120.4
F2 C27 C28 119.9(2)
F2 C27 C26 120.5(2)
C26 C27 C28 119.5(2)
N1 C4 C5 113.8(2)
N1 C4 H4A 108.8
N1 C4 H4B 108.8
C5 C4 H4A 108.8
C5 C4 H4B 108.8
H4A C4 H4B 107.7
F7 C33 C32 121.6(2)
F7 C33 C34 119.5(2)
C32 C33 C34 118.9(2)
C12 C13 C14 117.2(2)
C12 C13 B1 122.3(2)
C14 C13 B1 120.4(2)
N2 C11 C12 114.82(19)
N2 C11 H11A 108.6
N2 C11 H11B 108.6
C12 C11 H11A 108.6
C12 C11 H11B 108.6
H11A C11 H11B 107.5
C15 C16 H16 120.0
C17 C16 C15 119.9(2)
C17 C16 H16 120.0
C21 C20 H20 120.5
C21 C20 C19 119.1(2)
C19 C20 H20 120.5
N2 C1 N1 105.74(19)
N2 C1 B1 124.6(2)
N1 C1 B1 129.6(2)
C12 C17 H17 119.8
C16 C17 C12 120.4(2)
C16 C17 H17 119.8
C48 C43 B2 119.6(2)
C44 C43 C48 112.6(2)
C44 C43 B2 127.3(2)
C18 C19 C20 118.8(2)
C18 C19 H19 120.6
C20 C19 H19 120.6
F16 C44 C43 120.8(2)
F16 C44 C45 114.9(2)
C45 C44 C43 124.2(2)
N1 C2 H2 126.3
C3 C2 N1 107.3(2)
C3 C2 H2 126.3
N2 C3 H3 126.6
C2 C3 N2 106.8(2)
C2 C3 H3 126.6
C9 C8 H8 120.3
C7 C8 H8 120.3
C7 C8 C9 119.4(3)
C10 C9 C8 120.2(3)
C10 C9 H9 119.9
C8 C9 H9 119.9
F19 C47 C48 121.1(2)
F19 C47 C46 119.9(2)
C46 C47 C48 119.0(2)
C5 C6 H6 119.7
C7 C6 C5 120.5(3)
C7 C6 H6 119.7
C8 C7 C6 120.5(2)
C8 C7 H7 119.8
C6 C7 H7 119.8
C23 C24 H23B 120.7(17)
C23 C24 H24 122.2(16)
H23B C24 H24 117(2)
F17 C45 C44 120.1(2)
F17 C45 C46 119.9(2)
C46 C45 C44 120.0(2)
F18 C46 C47 120.7(2)
F18 C46 C45 120.4(2)
C45 C46 C47 118.9(2)
N3 B1 C13 112.44(19)
N3 B1 H1 108.3
C13 B1 H1 108.3
C1 B1 N3 110.30(19)
C1 B1 C13 109.1(2)
C1 B1 H1 108.3
C37 B2 C25 113.77(19)
C37 B2 C31 101.37(19)
C37 B2 C43 114.47(19)
C25 B2 C31 113.82(19)
C43 B2 C25 100.67(19)
C43 B2 C31 113.36(18)

loop_
_geom_bond_atom_site_label_1
_geom_bond_atom_site_label_2
_geom_bond_distance
F11 C38 1.362(3)
F1 C26 1.365(3)
F6 C32 1.358(3)
F10 C36 1.354(3)
F5 C30 1.360(2)
F12 C39 1.351(3)
F15 C42 1.358(3)
F20 C48 1.363(3)
F4 C29 1.348(3)
F13 C40 1.345(3)
F2 C27 1.352(2)
F9 C35 1.352(3)
F14 C41 1.351(3)
F16 C44 1.362(3)
F7 C33 1.344(3)
F3 C28 1.344(3)
F8 C34 1.353(3)
F19 C47 1.351(3)
F17 C45 1.351(3)
F18 C46 1.343(3)
N3 C18 1.357(3)
N3 C22 1.368(3)
N3 B1 1.604(3)
N2 C11 1.465(3)
N2 C1 1.341(3)
N2 C3 1.382(3)
N1 C4 1.465(3)
N1 C1 1.352(3)
N1 C2 1.380(3)
C39 C40 1.366(3)
C39 C38 1.379(3)
C12 C13 1.398(3)
C12 C11 1.516(3)
C12 C17 1.398(3)
C30 C25 1.377(3)
C30 C29 1.382(3)
C40 C41 1.377(3)
C37 C42 1.394(3)
C37 C38 1.390(3)
C37 B2 1.653(4)
C25 C26 1.395(3)
C25 B2 1.657(4)
C29 C28 1.372(3)
C18 H18 0.9300
C18 C19 1.369(3)
C22 C23 1.469(3)
C22 C21 1.390(3)
C14 H14 0.9300
C14 C15 1.388(3)
C14 C13 1.404(3)
C32 C31 1.394(3)
C32 C33 1.375(3)
C42 C41 1.376(3)
C28 C27 1.377(3)
C35 C36 1.382(3)
C35 C34 1.365(3)
C36 C31 1.388(3)
C5 C10 1.383(3)
C5 C4 1.514(4)
C5 C6 1.398(3)
C10 H10 0.9300
C10 C9 1.385(4)
C23 H23A 0.9300
C23 C24 1.325(4)
C21 H21 0.9300
C21 C20 1.373(3)
C26 C27 1.374(3)
C34 C33 1.385(3)
C48 C43 1.395(3)
C48 C47 1.373(3)
C31 B2 1.666(3)
C15 H15 0.9300
C15 C16 1.388(3)
C4 H4A 0.9700
C4 H4B 0.9700
C13 B1 1.606(4)
C11 H11A 0.9700
C11 H11B 0.9700
C16 H16 0.9300
C16 C17 1.385(3)
C20 H20 0.9300
C20 C19 1.380(4)
C1 B1 1.595(3)
C17 H17 0.9300
C43 C44 1.383(3)
C43 B2 1.655(4)
C19 H19 0.9300
C44 C45 1.379(3)
C2 H2 0.9300
C2 C3 1.337(4)
C3 H3 0.9300
C8 H8 0.9300
C8 C9 1.383(3)
C8 C7 1.381(4)
C9 H9 0.9300
C47 C46 1.372(4)
C6 H6 0.9300
C6 C7 1.383(4)
C7 H7 0.9300
C24 H23B 0.99(3)
C24 H24 0.97(3)
C45 C46 1.370(4)
B1 H1 0.9800
